data_4300427
_journal_name_full 'Inorganic Chemistry'
_journal_paper_doi 10.1021/ic0512835
_journal_year 2006
_chemical_formula_sum 'C28 H38 Ag4 B4 F16 N10'
_chemical_formula_weight 1293.40
_space_group_IT_number 14
_symmetry_cell_setting monoclinic
_symmetry_space_group_name_Hall '-P 2ybc'
_symmetry_space_group_name_H-M 'P 1 21/c 1'
_cell_angle_alpha 90.00
_cell_angle_beta 96.381(2)
_cell_angle_gamma 90.00
_cell_formula_units_Z 4
_cell_length_a 7.8143(7)
_cell_length_b 25.736(2)
_cell_length_c 21.1937(18)
_cell_measurement_temperature 273(2)
_cell_volume 4235.9(6)
_diffrn_ambient_temperature 273(2)
_exptl_crystal_density_diffrn 2.028
_cod_depositor_comments
;
The following automatic conversions were performed:
'_symmetry_cell_setting' value 'Monoclinic' changed to 'monoclinic'
according to '/home/saulius/struct/CIF-dictionaries/cif_core.dic'
dictionary named 'cif_core.dic' version 2.4.1 from 2010-06-29.

Automatic conversion script
Id: cif_fix_enum 1527 2010-12-29 10:47:43Z saulius 
;
_cod_original_sg_symbol_H-M 'P 21/c'
_cod_database_code 4300427

loop_
_symmetry_equiv_pos_as_xyz
'x, y, z'
'-x, y+1/2, -z+1/2'
'-x, -y, -z'
'x, -y-1/2, z-1/2'

loop_
_atom_site_label
_atom_site_type_symbol
_atom_site_fract_x
_atom_site_fract_y
_atom_site_fract_z
_atom_site_U_iso_or_equiv
_atom_site_adp_type
_atom_site_occupancy
_atom_site_symmetry_multiplicity
_atom_site_calc_flag
_atom_site_refinement_flags
_atom_site_disorder_assembly
_atom_site_disorder_group
Ag1 Ag 0.28713(6) 0.952328(16) 0.53917(2) 0.01890(11) Uani 1 1 d . . .
Ag2 Ag 0.79082(7) 0.94705(2) 0.97250(2) 0.03075(14) Uani 1 1 d . . .
Ag3 Ag 0.63585(7) 0.79974(2) 0.69481(2) 0.02805(13) Uani 1 1 d . . .
Ag4 Ag 0.36722(7) 0.77864(2) 0.79884(2) 0.03737(15) Uani 1 1 d . . .
F1 F 0.9460(5) 0.66735(14) 0.90621(19) 0.0346(9) Uani 1 1 d . . .
F2 F 0.8118(5) 0.63259(15) 0.98718(17) 0.0308(8) Uani 1 1 d . . .
F3 F 1.0205(5) 0.58677(15) 0.9446(2) 0.0377(10) Uani 1 1 d . . .
F4 F 0.7616(4) 0.59930(14) 0.88735(17) 0.0266(8) Uani 1 1 d . . .
F5 F 0.4522(5) 0.51485(14) 0.86089(18) 0.0287(8) Uani 1 1 d . . .
F6 F 0.2665(5) 0.47054(15) 0.91685(17) 0.0293(8) Uani 1 1 d . . .
F7 F 0.4177(5) 0.42750(14) 0.84682(18) 0.0289(8) Uani 1 1 d . . .
F8 F 0.2024(5) 0.48277(14) 0.81023(18) 0.0316(9) Uani 1 1 d . . .
F9 F 0.4862(6) 0.57101(16) 0.3404(2) 0.0437(11) Uani 1 1 d . . .
F10 F 0.3216(5) 0.54219(16) 0.41509(19) 0.0380(10) Uani 1 1 d . . .
F11 F 0.5368(5) 0.49204(16) 0.3848(2) 0.0443(11) Uani 1 1 d . . .
F12 F 0.2948(6) 0.5054(2) 0.3182(2) 0.0549(13) Uani 1 1 d . . .
F15 F 0.0845(7) 0.6306(2) 0.5470(2) 0.0650(15) Uani 1 1 d . . .
B4 B 0.0838(10) 0.6330(3) 0.6116(4) 0.0320(17) Uani 0.880(11) 1 d PD A 1
F13 F 0.2455(7) 0.6371(3) 0.6429(3) 0.062(2) Uani 0.880(11) 1 d PD A 1
F14 F -0.0024(10) 0.6770(2) 0.6246(3) 0.082(3) Uani 0.880(11) 1 d PD A 1
F16 F -0.0008(11) 0.5905(2) 0.6317(3) 0.084(3) Uani 0.880(11) 1 d PD A 1
B4A B 0.0838(10) 0.6330(3) 0.6116(4) 0.0320(17) Uani 0.120(11) 1 d PD A 2
F13A F 0.163(5) 0.5873(10) 0.6284(18) 0.049(12) Uiso 0.120(11) 1 d PD A 2
F14A F 0.182(4) 0.6701(12) 0.6427(17) 0.049(12) Uiso 0.120(11) 1 d PD A 2
F16A F -0.078(3) 0.6378(16) 0.6320(18) 0.052(13) Uiso 0.120(11) 1 d PD A 2
N1 N 0.1389(7) 0.98516(19) 0.6077(2) 0.0233(11) Uani 1 1 d . . .
H1A H 0.1607 1.0195 0.6108 0.028 Uiso 1 1 calc R . .
H1B H 0.0263 0.9812 0.5942 0.028 Uiso 1 1 calc R . .
N2 N 0.2209(6) 0.8211(2) 0.7212(2) 0.0223(11) Uani 1 1 d . . .
N3 N 0.4573(6) 0.92093(18) 0.4770(2) 0.0189(10) Uani 1 1 d . . .
H3A H 0.4630 0.9432 0.4445 0.023 Uiso 1 1 calc R . .
H3B H 0.5634 0.9187 0.4982 0.023 Uiso 1 1 calc R . .
N4 N 0.4845(6) 0.79288(19) 0.6044(2) 0.0210(10) Uani 1 1 d . . .
N5 N 0.6588(8) 0.9157(2) 1.0454(3) 0.0408(15) Uani 1 1 d . . .
H5A H 0.7373 0.8999 1.0733 0.049 Uiso 1 1 calc R . .
H5B H 0.6158 0.9425 1.0659 0.049 Uiso 1 1 calc R . .
N6 N 0.5248(7) 0.78824(19) 0.8905(2) 0.0229(11) Uani 1 1 d . . .
N7 N 0.9445(7) 0.9802(2) 0.9059(3) 0.0308(13) Uani 1 1 d . . .
H7A H 0.9320 1.0149 0.9065 0.037 Uiso 1 1 calc R . .
H7B H 1.0558 0.9730 0.9185 0.037 Uiso 1 1 calc R . .
N8 N 0.8010(6) 0.8282(2) 0.7748(2) 0.0231(11) Uani 1 1 d . . .
N9 N 0.2241(10) 0.6972(3) 0.7966(3) 0.0509(18) Uani 1 1 d . . .
N10 N 0.6191(12) 0.7055(3) 0.7391(4) 0.069(3) Uani 1 1 d . . .
C1 C 0.1758(8) 0.9612(2) 0.6712(3) 0.0241(13) Uani 1 1 d . . .
H1C H 0.1025 0.9771 0.6998 0.029 Uiso 1 1 calc R . .
H1D H 0.2944 0.9684 0.6874 0.029 Uiso 1 1 calc R . .
C2 C 0.1475(7) 0.9036(2) 0.6705(3) 0.0194(12) Uani 1 1 d . . .
C3 C 0.2399(8) 0.8730(2) 0.7163(3) 0.0229(13) Uani 1 1 d . . .
H3 H 0.3201 0.8893 0.7454 0.028 Uiso 1 1 calc R . .
C4 C 0.1060(8) 0.7975(2) 0.6782(3) 0.0244(13) Uani 1 1 d . . .
H4 H 0.0900 0.7618 0.6811 0.029 Uiso 1 1 calc R . .
C5 C 0.0121(8) 0.8244(2) 0.6304(3) 0.0231(13) Uani 1 1 d . . .
H5 H -0.0642 0.8069 0.6009 0.028 Uiso 1 1 calc R . .
C6 C 0.0314(7) 0.8777(2) 0.6263(3) 0.0201(12) Uani 1 1 d . . .
H6 H -0.0326 0.8962 0.5943 0.024 Uiso 1 1 calc R . .
C7 C 0.4077(8) 0.8691(2) 0.4507(3) 0.0205(12) Uani 1 1 d . . .
H7C H 0.4923 0.8580 0.4234 0.025 Uiso 1 1 calc R . .
H7D H 0.2977 0.8720 0.4248 0.025 Uiso 1 1 calc R . .
C8 C 0.3937(7) 0.8283(2) 0.5010(3) 0.0184(12) Uani 1 1 d . . .
C9 C 0.4914(7) 0.8300(2) 0.5599(3) 0.0189(12) Uani 1 1 d . . .
H9 H 0.5650 0.8581 0.5690 0.023 Uiso 1 1 calc R . .
C10 C 0.3774(8) 0.7519(2) 0.5908(3) 0.0241(13) Uani 1 1 d . . .
H10 H 0.3731 0.7258 0.6209 0.029 Uiso 1 1 calc R . .
C11 C 0.2752(9) 0.7479(2) 0.5340(3) 0.0264(14) Uani 1 1 d . . .
H11 H 0.2019 0.7196 0.5260 0.032 Uiso 1 1 calc R . .
C12 C 0.2824(8) 0.7865(2) 0.4886(3) 0.0232(13) Uani 1 1 d . . .
H12 H 0.2130 0.7844 0.4501 0.028 Uiso 1 1 calc R . .
C13 C 0.5183(10) 0.8788(3) 1.0291(4) 0.0398(18) Uani 1 1 d . . .
H13A H 0.4218 0.8968 1.0061 0.048 Uiso 1 1 calc R . .
H13B H 0.4804 0.8650 1.0678 0.048 Uiso 1 1 calc R . .
C14 C 0.5724(8) 0.8344(2) 0.9891(3) 0.0273(14) Uani 1 1 d . . .
C15 C 0.4928(8) 0.8281(2) 0.9282(3) 0.0255(14) Uani 1 1 d . . .
H15 H 0.4126 0.8529 0.9124 0.031 Uiso 1 1 calc R . .
C16 C 0.6433(8) 0.7529(2) 0.9132(3) 0.0206(12) Uani 1 1 d . . .
H16 H 0.6650 0.7246 0.8879 0.025 Uiso 1 1 calc R . .
C17 C 0.7328(8) 0.7571(3) 0.9724(3) 0.0264(14) Uani 1 1 d . . .
H17 H 0.8171 0.7328 0.9861 0.032 Uiso 1 1 calc R . .
C18 C 0.6962(9) 0.7977(3) 1.0113(3) 0.0289(14) Uani 1 1 d . . .
H18 H 0.7536 0.8006 1.0520 0.035 Uiso 1 1 calc R . .
C19 C 0.9029(8) 0.9618(3) 0.8400(3) 0.0267(14) Uani 1 1 d . . .
H19A H 0.9853 0.9763 0.8138 0.032 Uiso 1 1 calc R . .
H19B H 0.7894 0.9743 0.8236 0.032 Uiso 1 1 calc R . .
C20 C 0.9064(8) 0.9032(3) 0.8356(3) 0.0231(13) Uani 1 1 d . . .
C21 C 0.8064(8) 0.8802(2) 0.7850(3) 0.0220(13) Uani 1 1 d . . .
H21 H 0.7398 0.9016 0.7566 0.026 Uiso 1 1 calc R . .
C22 C 0.8994(8) 0.7979(3) 0.8156(3) 0.0261(14) Uani 1 1 d . . .
H22 H 0.8983 0.7622 0.8087 0.031 Uiso 1 1 calc R . .
C23 C 1.0018(8) 0.8174(3) 0.8674(3) 0.0258(14) Uani 1 1 d . . .
H23 H 1.0677 0.7953 0.8951 0.031 Uiso 1 1 calc R . .
C24 C 1.0045(8) 0.8710(3) 0.8773(3) 0.0266(14) Uani 1 1 d . . .
H24 H 1.0725 0.8850 0.9119 0.032 Uiso 1 1 calc R . .
C25 C 0.1683(11) 0.6566(3) 0.7925(3) 0.0411(18) Uani 1 1 d . . .
C26 C 0.0958(14) 0.6040(3) 0.7860(4) 0.055(2) Uani 1 1 d . . .
H26A H 0.0196 0.6017 0.7473 0.083 Uiso 1 1 calc R . .
H26B H 0.0331 0.5967 0.8214 0.083 Uiso 1 1 calc R . .
H26C H 0.1874 0.5792 0.7849 0.083 Uiso 1 1 calc R . .
C27 C 0.6045(12) 0.6622(3) 0.7377(4) 0.046(2) Uani 1 1 d . . .
C28 C 0.5848(14) 0.6054(3) 0.7357(4) 0.063(3) Uani 1 1 d . . .
H28A H 0.5638 0.5930 0.7768 0.095 Uiso 1 1 calc R . .
H28B H 0.6882 0.5899 0.7238 0.095 Uiso 1 1 calc R . .
H28C H 0.4895 0.5963 0.7051 0.095 Uiso 1 1 calc R . .
B1 B 0.8859(9) 0.6217(3) 0.9319(4) 0.0241(15) Uani 1 1 d . . .
B2 B 0.3326(9) 0.4740(3) 0.8581(3) 0.0207(14) Uani 1 1 d . . .
B3 B 0.4095(9) 0.5280(3) 0.3639(4) 0.0269(16) Uani 1 1 d . . .

loop_
_atom_site_aniso_label
_atom_site_aniso_U_11
_atom_site_aniso_U_22
_atom_site_aniso_U_33
_atom_site_aniso_U_23
_atom_site_aniso_U_13
_atom_site_aniso_U_12
Ag1 0.0220(2) 0.0133(2) 0.0216(2) 0.00140(17) 0.00307(17) 0.00169(17)
Ag2 0.0366(3) 0.0234(3) 0.0331(3) -0.0104(2) 0.0081(2) -0.0054(2)
Ag3 0.0305(3) 0.0336(3) 0.0191(2) -0.0009(2) -0.00130(19) 0.0031(2)
Ag4 0.0363(3) 0.0483(3) 0.0262(3) 0.0137(2) -0.0029(2) 0.0036(3)
F1 0.037(2) 0.022(2) 0.045(2) -0.0018(17) 0.0106(18) -0.0086(17)
F2 0.033(2) 0.029(2) 0.029(2) 0.0011(16) -0.0016(16) -0.0024(17)
F3 0.024(2) 0.032(2) 0.055(3) -0.0036(19) -0.0088(18) 0.0058(17)
F4 0.0232(18) 0.0242(19) 0.0307(19) -0.0069(15) -0.0049(15) -0.0043(15)
F5 0.029(2) 0.0222(19) 0.035(2) -0.0084(16) 0.0060(16) -0.0096(15)
F6 0.0244(19) 0.033(2) 0.031(2) -0.0017(16) 0.0056(15) -0.0051(16)
F7 0.031(2) 0.0182(18) 0.036(2) -0.0049(15) -0.0018(16) 0.0043(15)
F8 0.030(2) 0.028(2) 0.034(2) -0.0028(16) -0.0089(16) 0.0075(16)
F9 0.047(3) 0.028(2) 0.058(3) 0.016(2) 0.014(2) -0.0010(19)
F10 0.032(2) 0.045(3) 0.037(2) -0.0027(19) 0.0074(18) -0.0001(19)
F11 0.026(2) 0.030(2) 0.078(3) 0.023(2) 0.010(2) 0.0044(17)
F12 0.039(3) 0.062(3) 0.062(3) -0.028(3) -0.002(2) -0.005(2)
F15 0.073(4) 0.082(4) 0.037(3) -0.007(3) -0.004(2) -0.027(3)
B4 0.033(4) 0.027(4) 0.036(4) 0.001(3) 0.002(3) -0.008(3)
F13 0.032(3) 0.108(6) 0.046(3) 0.006(3) -0.002(2) -0.002(3)
F14 0.107(6) 0.047(4) 0.084(5) -0.020(3) -0.035(4) 0.029(4)
F16 0.139(8) 0.050(4) 0.058(4) 0.011(3) -0.004(4) -0.067(4)
B4A 0.033(4) 0.027(4) 0.036(4) 0.001(3) 0.002(3) -0.008(3)
N1 0.023(3) 0.014(2) 0.033(3) 0.005(2) 0.004(2) 0.004(2)
N2 0.024(3) 0.027(3) 0.017(2) 0.002(2) 0.004(2) 0.001(2)
N3 0.021(3) 0.016(2) 0.019(2) 0.0034(19) 0.002(2) -0.001(2)
N4 0.025(3) 0.020(3) 0.019(2) -0.003(2) 0.005(2) 0.003(2)
N5 0.049(4) 0.031(3) 0.044(4) -0.017(3) 0.014(3) -0.004(3)
N6 0.028(3) 0.015(2) 0.026(3) 0.006(2) 0.004(2) -0.001(2)
N7 0.029(3) 0.026(3) 0.038(3) -0.007(2) 0.004(2) -0.002(2)
N8 0.021(3) 0.030(3) 0.019(2) 0.002(2) 0.005(2) 0.005(2)
N9 0.082(5) 0.027(4) 0.042(4) 0.006(3) 0.003(4) 0.000(4)
N10 0.090(6) 0.030(4) 0.081(6) 0.012(4) -0.024(5) -0.006(4)
C1 0.029(3) 0.018(3) 0.026(3) -0.001(2) 0.006(3) 0.001(3)
C2 0.019(3) 0.020(3) 0.020(3) -0.005(2) 0.007(2) -0.001(2)
C3 0.018(3) 0.031(3) 0.020(3) -0.001(3) 0.002(2) -0.003(3)
C4 0.033(4) 0.019(3) 0.022(3) -0.002(2) 0.010(3) 0.001(3)
C5 0.022(3) 0.022(3) 0.025(3) -0.004(2) 0.002(2) -0.002(3)
C6 0.015(3) 0.027(3) 0.019(3) -0.002(2) 0.003(2) 0.002(2)
C7 0.023(3) 0.022(3) 0.016(3) -0.002(2) 0.001(2) 0.003(2)
C8 0.020(3) 0.015(3) 0.020(3) -0.002(2) 0.001(2) 0.006(2)
C9 0.019(3) 0.015(3) 0.023(3) -0.002(2) 0.002(2) 0.001(2)
C10 0.028(3) 0.019(3) 0.027(3) 0.000(2) 0.011(3) 0.003(3)
C11 0.032(3) 0.015(3) 0.033(3) -0.007(3) 0.004(3) -0.003(3)
C12 0.021(3) 0.020(3) 0.028(3) -0.005(2) 0.002(3) 0.003(2)
C13 0.043(4) 0.034(4) 0.046(4) -0.011(3) 0.020(4) -0.008(3)
C14 0.030(3) 0.021(3) 0.033(4) -0.003(3) 0.013(3) -0.008(3)
C15 0.025(3) 0.016(3) 0.037(4) 0.008(3) 0.007(3) 0.002(2)
C16 0.028(3) 0.008(3) 0.026(3) 0.003(2) 0.004(3) -0.001(2)
C17 0.025(3) 0.026(3) 0.028(3) 0.010(3) 0.003(3) 0.001(3)
C18 0.032(4) 0.032(4) 0.023(3) -0.003(3) 0.006(3) -0.012(3)
C19 0.020(3) 0.032(4) 0.027(3) 0.002(3) -0.001(2) 0.003(3)
C20 0.017(3) 0.029(3) 0.024(3) 0.002(3) 0.007(2) 0.000(3)
C21 0.020(3) 0.026(3) 0.019(3) 0.005(2) 0.001(2) 0.001(3)
C22 0.028(3) 0.028(3) 0.024(3) 0.008(3) 0.007(3) 0.003(3)
C23 0.024(3) 0.027(3) 0.026(3) 0.006(3) 0.003(3) 0.005(3)
C24 0.023(3) 0.031(4) 0.026(3) -0.003(3) 0.004(3) 0.002(3)
C25 0.065(5) 0.031(4) 0.028(4) 0.001(3) 0.007(4) 0.006(4)
C26 0.101(8) 0.030(4) 0.037(4) -0.003(3) 0.019(5) -0.016(5)
C27 0.066(6) 0.028(4) 0.039(4) 0.003(3) -0.012(4) 0.009(4)
C28 0.101(8) 0.026(4) 0.053(5) -0.005(4) -0.036(5) 0.008(5)
B1 0.018(3) 0.016(3) 0.036(4) 0.001(3) -0.003(3) -0.001(3)
B2 0.021(3) 0.016(3) 0.025(3) -0.005(3) -0.001(3) -0.001(3)
B3 0.025(4) 0.020(4) 0.034(4) 0.007(3) -0.002(3) -0.002(3)

loop_
_geom_bond_atom_site_label_1
_geom_bond_atom_site_label_2
_geom_bond_distance
_geom_bond_site_symmetry_2
_geom_bond_publ_flag
Ag1 N1 2.130(5) . ?
Ag1 N3 2.132(5) . ?
Ag2 N5 2.111(6) . ?
Ag2 N7 2.130(6) . ?
Ag3 N8 2.142(5) . ?
Ag3 N4 2.145(5) . ?
Ag3 N10 2.609(7) . ?
Ag3 Ag4 3.2543(8) . ?
Ag4 N2 2.189(5) . ?
Ag4 N6 2.195(5) . ?
Ag4 N9 2.374(7) . ?
F1 B1 1.398(8) . ?
F2 B1 1.391(9) . ?
F3 B1 1.387(8) . ?
F4 B1 1.402(8) . ?
F5 B2 1.405(8) . ?
F6 B2 1.402(8) . ?
F7 B2 1.401(8) . ?
F8 B2 1.374(8) . ?
F9 B3 1.378(8) . ?
F10 B3 1.396(9) . ?
F11 B3 1.394(8) . ?
F12 B3 1.372(9) . ?
F15 B4 1.370(9) . ?
B4 F14 1.362(10) . ?
B4 F13 1.364(9) . ?
B4 F16 1.370(9) . ?
N1 C1 1.479(8) . ?
N1 H1A 0.9000 . ?
N1 H1B 0.9000 . ?
N2 C4 1.349(8) . ?
N2 C3 1.351(8) . ?
N3 C7 1.480(7) . ?
N3 H3A 0.9000 . ?
N3 H3B 0.9000 . ?
N4 C9 1.348(7) . ?
N4 C10 1.356(8) . ?
N5 C13 1.464(9) . ?
N5 H5A 0.9000 . ?
N5 H5B 0.9000 . ?
N6 C15 1.342(8) . ?
N6 C16 1.349(8) . ?
N7 C19 1.477(8) . ?
N7 H7A 0.9000 . ?
N7 H7B 0.9000 . ?
N8 C22 1.343(8) . ?
N8 C21 1.355(8) . ?
N9 C25 1.132(10) . ?
N10 C27 1.121(10) . ?
C1 C2 1.500(8) . ?
C1 H1C 0.9700 . ?
C1 H1D 0.9700 . ?
C2 C3 1.388(8) . ?
C2 C6 1.398(8) . ?
C3 H3 0.9300 . ?
C4 C5 1.370(9) . ?
C4 H4 0.9300 . ?
C5 C6 1.384(9) . ?
C5 H5 0.9300 . ?
C6 H6 0.9300 . ?
C7 C8 1.509(8) . ?
C7 H7C 0.9700 . ?
C7 H7D 0.9700 . ?
C8 C12 1.390(8) . ?
C8 C9 1.390(8) . ?
C9 H9 0.9300 . ?
C10 C11 1.373(9) . ?
C10 H10 0.9300 . ?
C11 C12 1.388(9) . ?
C11 H11 0.9300 . ?
C12 H12 0.9300 . ?
C13 C14 1.511(9) . ?
C13 H13A 0.9700 . ?
C13 H13B 0.9700 . ?
C14 C15 1.379(9) . ?
C14 C18 1.395(10) . ?
C15 H15 0.9300 . ?
C16 C17 1.370(9) . ?
C16 H16 0.9300 . ?
C17 C18 1.383(9) . ?
C17 H17 0.9300 . ?
C18 H18 0.9300 . ?
C19 C20 1.512(9) . ?
C19 H19A 0.9700 . ?
C19 H19B 0.9700 . ?
C20 C24 1.380(9) . ?
C20 C21 1.388(9) . ?
C21 H21 0.9300 . ?
C22 C23 1.379(9) . ?
C22 H22 0.9300 . ?
C23 C24 1.395(9) . ?
C23 H23 0.9300 . ?
C24 H24 0.9300 . ?
C25 C26 1.468(11) . ?
C26 H26A 0.9600 . ?
C26 H26B 0.9600 . ?
C26 H26C 0.9600 . ?
C27 C28 1.469(11) . ?
C28 H28A 0.9600 . ?
C28 H28B 0.9600 . ?
C28 H28C 0.9600 . ?
